data_7026329
loop_
_publ_author_name
'Knight, James C.'
'Amoroso, Angelo J.'
'Edwards, Peter G.'
'Prabaharan, Ravi'
'Singh, Neha'

_publ_section_title
;
 The co-ordination chemistry of bis(2,2'-bipyrid-6'-yl)ketone with first
 row transition metals: the reversible interconversion of a mononuclear
 complex and a dinuclear hemiketal containing species.
;
_journal_issue 38
_journal_name_full 'Dalton transactions (Cambridge, England : 2003)'
_journal_page_first 8925
_journal_page_last 8936
_journal_paper_doi 10.1039/c0dt00344a
_journal_volume 39
_journal_year 2010
_chemical_formula_moiety 'C44 H34 N8 O4 Zn2, 2(Cl O4)'
_chemical_formula_sum 'C44 H34 Cl2 N8 O12 Zn2'
_chemical_formula_weight 1068.43
_chemical_name_systematic
;
?
;
_space_group_IT_number 14
_symmetry_cell_setting monoclinic
_symmetry_space_group_name_Hall '-P 2yn'
_symmetry_space_group_name_H-M 'P 1 21/n 1'
_atom_sites_solution_hydrogens geom
_atom_sites_solution_primary direct
_atom_sites_solution_secondary difmap
_audit_creation_method SHELXL-97
_cell_angle_alpha 90.00
_cell_angle_beta 103.87(3)
_cell_angle_gamma 90.00
_cell_formula_units_Z 2
_cell_length_a 9.515(2)
_cell_length_b 15.661(3)
_cell_length_c 15.612(3)
_cell_measurement_reflns_used 17542
_cell_measurement_temperature 150(2)
_cell_measurement_theta_max 27.48
_cell_measurement_theta_min 2.91
_cell_volume 2258.6(8)
_computing_cell_refinement 'HKL Scalepack (Otwinowski & Minor 1997)'
_computing_data_collection 'Collect (Nonius BV, 1997-2000)'
_computing_data_reduction 'HKL Denzo and Scalepack (Otwinowski & Minor 1997)'
_computing_molecular_graphics 'X-SEED (Barbour, 2001)'
_computing_publication_material 'WinGX publication routines (Farrugia, 1999)'
_computing_structure_refinement 'SHELXL-97 (Sheldrick, 1997)'
_computing_structure_solution 'SIR92 (Giacovazzo et al, 1993)'
_diffrn_ambient_temperature 150(2)
_diffrn_measured_fraction_theta_full 0.931
_diffrn_measured_fraction_theta_max 0.931
_diffrn_measurement_device_type 'Bruker-Nonius KappaCCD'
_diffrn_measurement_method '\f and \w'
_diffrn_radiation_monochromator graphite
_diffrn_radiation_source 'fine-focus sealed tube'
_diffrn_radiation_type MoK\a
_diffrn_radiation_wavelength 0.71073
_diffrn_reflns_av_R_equivalents 0.0204
_diffrn_reflns_av_sigmaI/netI 0.0173
_diffrn_reflns_limit_h_max 11
_diffrn_reflns_limit_h_min -11
_diffrn_reflns_limit_k_max 19
_diffrn_reflns_limit_k_min -19
_diffrn_reflns_limit_l_max 19
_diffrn_reflns_limit_l_min -19
_diffrn_reflns_number 17542
_diffrn_reflns_theta_full 24.95
_diffrn_reflns_theta_max 24.95
_diffrn_reflns_theta_min 3.55
_exptl_absorpt_coefficient_mu 1.253
_exptl_absorpt_correction_T_max 0.8849
_exptl_absorpt_correction_T_min 0.8343
_exptl_absorpt_correction_type multi-scan
_exptl_absorpt_process_details 'Sortav (Blessing, 1995)'
_exptl_crystal_colour colourless
_exptl_crystal_density_diffrn 1.571
_exptl_crystal_density_method 'not measured'
_exptl_crystal_description block
_exptl_crystal_F_000 1088
_exptl_crystal_size_max 0.15
_exptl_crystal_size_mid 0.10
_exptl_crystal_size_min 0.10
_platon_squeeze_details
;
;
_refine_diff_density_max 0.779
_refine_diff_density_min -0.424
_refine_diff_density_rms 0.073
_refine_ls_extinction_method none
_refine_ls_goodness_of_fit_ref 1.087
_refine_ls_hydrogen_treatment constr
_refine_ls_matrix_type full
_refine_ls_number_parameters 308
_refine_ls_number_reflns 4291
_refine_ls_number_restraints 6
_refine_ls_restrained_S_all 1.103
_refine_ls_R_factor_all 0.0421
_refine_ls_R_factor_gt 0.0407
_refine_ls_shift/su_max 0.001
_refine_ls_shift/su_mean 0.000
_refine_ls_structure_factor_coef Fsqd
_refine_ls_weighting_details 'calc w=1/[\s^2^(Fo^2^)+(0.0496P)^2^+5.0551P] where P=(Fo^2^+2Fc^2^)/3'
_refine_ls_weighting_scheme calc
_refine_ls_wR_factor_gt 0.1212
_refine_ls_wR_factor_ref 0.1220
_reflns_number_gt 3967
_reflns_number_total 3967
_reflns_threshold_expression >2sigma(I)
_cod_data_source_file c0dt00344a.txt
_cod_data_source_block shelxl_Zn7
_cod_original_sg_symbol_H-M 'P 21/n'
_cod_database_code 7026329

loop_
_symmetry_equiv_pos_as_xyz
'x, y, z'
'-x+1/2, y+1/2, -z+1/2'
'-x, -y, -z'
'x-1/2, -y-1/2, z-1/2'

loop_
_atom_site_label
_atom_site_type_symbol
_atom_site_fract_x
_atom_site_fract_y
_atom_site_fract_z
_atom_site_U_iso_or_equiv
_atom_site_adp_type
_atom_site_occupancy
_atom_site_symmetry_multiplicity
_atom_site_calc_flag
_atom_site_refinement_flags
C1 C 0.3926(3) 0.1208(2) 0.6617(2) 0.0294(6) Uani 1 1 d .
H1 H 0.3967 0.0665 0.6893 0.035 Uiso 1 1 calc R
C2 C 0.5133(3) 0.1742(2) 0.6841(2) 0.0335(7) Uani 1 1 d .
H2 H 0.5982 0.1569 0.7262 0.040 Uiso 1 1 calc R
C3 C 0.5054(3) 0.2527(2) 0.6433(2) 0.0349(7) Uani 1 1 d .
H3 H 0.5847 0.2911 0.6581 0.042 Uiso 1 1 calc R
C4 C 0.3822(3) 0.27538(19) 0.5809(2) 0.0285(6) Uani 1 1 d .
H4 H 0.3768 0.3287 0.5513 0.034 Uiso 1 1 calc R
C5 C 0.2661(3) 0.21879(18) 0.56193(19) 0.0229(6) Uani 1 1 d .
C6 C 0.1285(3) 0.23794(17) 0.49691(18) 0.0213(5) Uani 1 1 d .
C7 C 0.0960(3) 0.31480(18) 0.4521(2) 0.0260(6) Uani 1 1 d .
H7 H 0.1656 0.3594 0.4596 0.031 Uiso 1 1 calc R
C8 C -0.0396(4) 0.32505(19) 0.3963(2) 0.0293(6) Uani 1 1 d .
H8 H -0.0650 0.3778 0.3665 0.035 Uiso 1 1 calc R
C9 C -0.1385(3) 0.2585(2) 0.3836(2) 0.0279(6) Uani 1 1 d .
H9 H -0.2320 0.2648 0.3454 0.034 Uiso 1 1 calc R
C10 C -0.0973(3) 0.18245(18) 0.42822(18) 0.0214(5) Uani 1 1 d .
C11 C -0.1922(3) 0.10089(19) 0.41615(19) 0.0223(6) Uani 1 1 d .
C12 C -0.0791(3) 0.2243(2) 0.6666(2) 0.0277(6) Uani 1 1 d .
H12 H -0.1021 0.2512 0.6104 0.033 Uiso 1 1 calc R
C13 C -0.1197(3) 0.2651(2) 0.7370(2) 0.0321(7) Uani 1 1 d .
H13 H -0.1665 0.3191 0.7293 0.038 Uiso 1 1 calc R
C14 C -0.0896(3) 0.2243(2) 0.8177(2) 0.0341(7) Uani 1 1 d .
H14 H -0.1189 0.2492 0.8662 0.041 Uiso 1 1 calc R
C15 C -0.0168(4) 0.1475(2) 0.8277(2) 0.0324(7) Uani 1 1 d .
H15 H 0.0051 0.1189 0.8830 0.039 Uiso 1 1 calc R
C16 C 0.0243(3) 0.1121(2) 0.75479(19) 0.0257(6) Uani 1 1 d .
C17 C 0.1123(3) 0.0336(2) 0.76003(18) 0.0256(6) Uani 1 1 d .
C18 C 0.1971(4) 0.0012(2) 0.8388(2) 0.0314(7) Uani 1 1 d .
H18 H 0.1920 0.0248 0.8940 0.038 Uiso 1 1 calc R
C19 C 0.2878(4) -0.0654(2) 0.8344(2) 0.0340(7) Uani 1 1 d .
H19 H 0.3490 -0.0872 0.8871 0.041 Uiso 1 1 calc R
C20 C 0.2914(3) -0.1020(2) 0.7533(2) 0.0300(7) Uani 1 1 d .
H20 H 0.3537 -0.1486 0.7500 0.036 Uiso 1 1 calc R
C21 C 0.2002(3) -0.06777(18) 0.67736(19) 0.0232(6) Uani 1 1 d .
C22 C -0.3628(4) 0.1561(2) 0.4898(2) 0.0373(7) Uani 1 1 d .
H22A H -0.3053 0.1248 0.5406 0.056 Uiso 1 1 calc R
H22B H -0.4658 0.1511 0.4890 0.056 Uiso 1 1 calc R
H22C H -0.3347 0.2165 0.4944 0.056 Uiso 1 1 calc R
N1 N 0.2716(3) 0.14303(15) 0.60303(16) 0.0238(5) Uani 1 1 d .
N2 N 0.0312(2) 0.17392(15) 0.48381(15) 0.0196(5) Uani 1 1 d .
N3 N -0.0098(3) 0.14961(16) 0.67473(16) 0.0246(5) Uani 1 1 d .
N4 N 0.1159(2) -0.00152(15) 0.68182(15) 0.0217(5) Uani 1 1 d .
Zn1 Zn 0.06056(3) 0.07162(2) 0.56856(2) 0.01974(15) Uani 1 1 d .
Cl1 Cl 0.73870(9) 0.46644(5) 0.59813(5) 0.0314(2) Uani 1 1 d .
O1 O -0.3384(2) 0.12224(15) 0.41288(15) 0.0317(5) Uani 1 1 d .
O2 O -0.1354(2) 0.04110(12) 0.47906(12) 0.0199(4) Uani 1 1 d .
O3 O 0.6450(3) 0.44397(16) 0.65455(18) 0.0419(6) Uani 1 1 d .
O4 O 0.7597(5) 0.3928(2) 0.5490(2) 0.0798(12) Uani 1 1 d U
O5 O 0.8722(3) 0.4990(2) 0.6522(2) 0.0668(10) Uani 1 1 d .
O6 O 0.6718(3) 0.53173(14) 0.53761(15) 0.0314(5) Uani 1 1 d .

loop_
_atom_site_aniso_label
_atom_site_aniso_U_11
_atom_site_aniso_U_22
_atom_site_aniso_U_33
_atom_site_aniso_U_23
_atom_site_aniso_U_13
_atom_site_aniso_U_12
C1 0.0234(14) 0.0256(14) 0.0351(16) 0.0037(12) -0.0011(12) -0.0054(12)
C2 0.0207(14) 0.0322(16) 0.0431(18) 0.0007(14) -0.0015(13) -0.0051(12)
C3 0.0248(15) 0.0264(15) 0.051(2) -0.0028(14) 0.0039(14) -0.0097(12)
C4 0.0242(14) 0.0187(13) 0.0425(17) -0.0009(12) 0.0075(12) -0.0037(11)
C5 0.0218(13) 0.0186(13) 0.0288(14) -0.0009(11) 0.0070(11) -0.0020(10)
C6 0.0229(13) 0.0183(13) 0.0237(13) -0.0009(10) 0.0077(11) -0.0022(10)
C7 0.0317(15) 0.0181(13) 0.0290(14) 0.0002(11) 0.0091(12) -0.0023(11)
C8 0.0377(17) 0.0194(14) 0.0292(15) 0.0048(11) 0.0047(12) 0.0032(12)
C9 0.0270(15) 0.0261(15) 0.0283(15) 0.0038(12) 0.0017(12) 0.0033(12)
C10 0.0203(12) 0.0219(13) 0.0219(13) 0.0019(10) 0.0048(10) 0.0010(10)
C11 0.0159(12) 0.0244(14) 0.0243(14) 0.0063(11) 0.0006(10) -0.0010(10)
C12 0.0239(14) 0.0288(15) 0.0273(14) -0.0063(12) 0.0001(11) -0.0033(11)
C13 0.0224(14) 0.0356(17) 0.0358(17) -0.0123(13) 0.0021(12) -0.0052(12)
C14 0.0274(15) 0.0424(18) 0.0341(16) -0.0137(14) 0.0104(13) -0.0097(13)
C15 0.0308(16) 0.0426(18) 0.0239(14) -0.0035(13) 0.0065(12) -0.0129(14)
C16 0.0223(13) 0.0310(15) 0.0225(13) -0.0022(11) 0.0028(11) -0.0107(11)
C17 0.0253(14) 0.0309(15) 0.0192(13) 0.0020(11) 0.0026(11) -0.0118(12)
C18 0.0371(16) 0.0335(16) 0.0209(14) 0.0049(12) 0.0016(12) -0.0085(13)
C19 0.0370(17) 0.0357(17) 0.0228(15) 0.0101(12) -0.0055(13) -0.0104(13)
C20 0.0264(15) 0.0286(15) 0.0298(15) 0.0100(12) -0.0032(12) -0.0028(12)
C21 0.0189(13) 0.0246(14) 0.0231(14) 0.0058(11) -0.0010(11) -0.0080(10)
C22 0.0309(16) 0.0404(19) 0.0386(18) 0.0003(14) 0.0048(14) 0.0019(14)
N1 0.0203(11) 0.0213(12) 0.0278(12) 0.0024(9) 0.0018(9) -0.0041(9)
N2 0.0196(11) 0.0186(11) 0.0208(11) 0.0011(9) 0.0050(9) -0.0006(9)
N3 0.0215(11) 0.0281(13) 0.0222(12) -0.0039(10) 0.0016(9) -0.0066(9)
N4 0.0193(11) 0.0228(12) 0.0213(11) 0.0039(9) 0.0013(9) -0.0066(9)
Zn1 0.0177(2) 0.0200(2) 0.0190(2) 0.00420(11) -0.00069(12) -0.00414(11)
Cl1 0.0389(4) 0.0225(4) 0.0350(4) 0.0048(3) 0.0132(3) 0.0026(3)
O1 0.0182(10) 0.0402(13) 0.0364(12) 0.0088(10) 0.0059(9) 0.0049(9)
O2 0.0165(9) 0.0207(9) 0.0202(9) 0.0044(7) -0.0002(7) -0.0022(7)
O3 0.0497(15) 0.0355(13) 0.0436(14) 0.0094(11) 0.0176(12) -0.0058(11)
O4 0.147(4) 0.0373(16) 0.069(2) 0.0041(15) 0.054(2) 0.032(2)
O5 0.0349(14) 0.084(2) 0.072(2) 0.0391(18) -0.0068(14) -0.0083(15)
O6 0.0367(12) 0.0271(11) 0.0296(11) 0.0038(9) 0.0063(9) -0.0023(9)

loop_
_atom_type_symbol
_atom_type_description
_atom_type_scat_dispersion_real
_atom_type_scat_dispersion_imag
_atom_type_scat_source
C C 0.0033 0.0016 'International Tables Vol C Tables 4.2.6.8 and 6.1.1.4'
H H 0.0000 0.0000 'International Tables Vol C Tables 4.2.6.8 and 6.1.1.4'
N N 0.0061 0.0033 'International Tables Vol C Tables 4.2.6.8 and 6.1.1.4'
Zn Zn 0.2839 1.4301 'International Tables Vol C Tables 4.2.6.8 and 6.1.1.4'
Cl Cl 0.1484 0.1585 'International Tables Vol C Tables 4.2.6.8 and 6.1.1.4'
O O 0.0106 0.0060 'International Tables Vol C Tables 4.2.6.8 and 6.1.1.4'

loop_
_geom_angle_atom_site_label_1
_geom_angle_atom_site_label_2
_geom_angle_atom_site_label_3
_geom_angle
_geom_angle_site_symmetry_1
_geom_angle_site_symmetry_3
N1 C1 C2 122.7(3) . .
N1 C1 H1 118.7 . .
C2 C1 H1 118.7 . .
C3 C2 C1 117.9(3) . .
C3 C2 H2 121.1 . .
C1 C2 H2 121.1 . .
C2 C3 C4 120.0(3) . .
C2 C3 H3 120.0 . .
C4 C3 H3 120.0 . .
C3 C4 C5 118.9(3) . .
C3 C4 H4 120.6 . .
C5 C4 H4 120.6 . .
N1 C5 C4 121.5(3) . .
N1 C5 C6 115.6(2) . .
C4 C5 C6 122.9(3) . .
N2 C6 C7 120.4(3) . .
N2 C6 C5 114.6(2) . .
C7 C6 C5 125.0(3) . .
C8 C7 C6 118.6(3) . .
C8 C7 H7 120.7 . .
C6 C7 H7 120.7 . .
C7 C8 C9 120.1(3) . .
C7 C8 H8 119.9 . .
C9 C8 H8 119.9 . .
C8 C9 C10 118.2(3) . .
C8 C9 H9 120.9 . .
C10 C9 H9 120.9 . .
N2 C10 C9 121.3(3) . .
N2 C10 C11 114.6(2) . .
C9 C10 C11 124.1(3) . .
O2 C11 C21 111.8(2) . 3_556
O2 C11 C10 111.0(2) . .
C21 C11 C10 106.8(2) 3_556 .
N3 C12 C13 123.1(3) . .
N3 C12 H12 118.4 . .
C13 C12 H12 118.4 . .
C14 C13 C12 118.0(3) . .
C14 C13 H13 121.0 . .
C12 C13 H13 121.0 . .
C15 C14 C13 119.7(3) . .
C15 C14 H14 120.2 . .
C13 C14 H14 120.2 . .
C14 C15 C16 118.9(3) . .
C14 C15 H15 120.6 . .
C16 C15 H15 120.6 . .
N3 C16 C15 121.9(3) . .
N3 C16 C17 114.9(3) . .
C15 C16 C17 123.2(3) . .
N4 C17 C18 121.1(3) . .
N4 C17 C16 115.2(3) . .
C18 C17 C16 123.5(3) . .
C19 C18 C17 118.2(3) . .
C19 C18 H18 120.9 . .
C17 C18 H18 120.9 . .
C18 C19 C20 120.7(3) . .
C18 C19 H19 119.6 . .
C20 C19 H19 119.6 . .
C21 C20 C19 117.9(3) . .
C21 C20 H20 121.1 . .
C19 C20 H20 121.1 . .
N4 C21 C20 121.1(3) . .
N4 C21 C11 115.0(2) . 3_556
C20 C21 C11 123.9(3) . 3_556
O1 C22 H22A 109.5 . .
O1 C22 H22B 109.5 . .
H22A C22 H22B 109.5 . .
O1 C22 H22C 109.5 . .
H22A C22 H22C 109.5 . .
H22B C22 H22C 109.5 . .
C1 N1 C5 119.1(3) . .
C1 N1 Zn1 127.5(2) . .
C5 N1 Zn1 113.24(19) . .
C10 N2 C6 121.1(2) . .
C10 N2 Zn1 117.52(18) . .
C6 N2 Zn1 120.02(19) . .
C12 N3 C16 118.3(3) . .
C12 N3 Zn1 128.6(2) . .
C16 N3 Zn1 113.1(2) . .
C21 N4 C17 121.0(3) . .
C21 N4 Zn1 115.02(19) . .
C17 N4 Zn1 119.5(2) . .
N2 Zn1 N4 162.01(9) . .
N2 Zn1 O2 77.69(8) . .
N4 Zn1 O2 116.55(8) . .
N2 Zn1 O2 115.60(8) . 3_556
N4 Zn1 O2 78.40(9) . 3_556
O2 Zn1 O2 84.00(8) . 3_556
N2 Zn1 N1 75.05(9) . .
N4 Zn1 N1 92.35(9) . .
O2 Zn1 N1 150.72(8) . .
O2 Zn1 N1 98.25(8) 3_556 .
N2 Zn1 N3 91.84(9) . .
N4 Zn1 N3 74.59(10) . .
O2 Zn1 N3 103.69(8) . .
O2 Zn1 N3 152.55(8) 3_556 .
N1 Zn1 N3 87.74(9) . .
N2 Zn1 Zn1 98.50(7) . 3_556
N4 Zn1 Zn1 99.49(7) . 3_556
O2 Zn1 Zn1 42.07(6) . 3_556
O2 Zn1 Zn1 41.94(5) 3_556 3_556
N1 Zn1 Zn1 133.07(7) . 3_556
N3 Zn1 Zn1 139.19(6) . 3_556
O4 Cl1 O6 108.64(19) . .
O4 Cl1 O5 112.6(3) . .
O6 Cl1 O5 108.93(17) . .
O4 Cl1 O3 108.6(2) . .
O6 Cl1 O3 109.60(15) . .
O5 Cl1 O3 108.45(19) . .
C11 O2 Zn1 117.13(16) . .
C11 O2 Zn1 115.37(17) . 3_556
Zn1 O2 Zn1 96.00(8) . 3_556

loop_
_geom_bond_atom_site_label_1
_geom_bond_atom_site_label_2
_geom_bond_distance
_geom_bond_site_symmetry_2
C1 N1 1.334(4) .
C1 C2 1.395(4) .
C1 H1 0.9500 .
C2 C3 1.379(5) .
C2 H2 0.9500 .
C3 C4 1.379(5) .
C3 H3 0.9500 .
C4 C5 1.392(4) .
C4 H4 0.9500 .
C5 N1 1.344(4) .
C5 C6 1.482(4) .
C6 N2 1.347(4) .
C6 C7 1.390(4) .
C7 C8 1.382(5) .
C7 H7 0.9500 .
C8 C9 1.386(4) .
C8 H8 0.9500 .
C9 C10 1.388(4) .
C9 H9 0.9500 .
C10 N2 1.325(4) .
C10 C11 1.549(4) .
C11 O2 1.371(3) .
C11 C21 1.534(4) 3_556
C12 N3 1.334(4) .
C12 C13 1.402(4) .
C12 H12 0.9500 .
C13 C14 1.380(5) .
C13 H13 0.9500 .
C14 C15 1.379(5) .
C14 H14 0.9500 .
C15 C16 1.404(4) .
C15 H15 0.9500 .
C16 N3 1.348(4) .
C16 C17 1.479(5) .
C17 N4 1.347(4) .
C17 C18 1.394(4) .
C18 C19 1.366(5) .
C18 H18 0.9500 .
C19 C20 1.397(5) .
C19 H19 0.9500 .
C20 C21 1.397(4) .
C20 H20 0.9500 .
C21 N4 1.323(4) .
C21 C11 1.534(4) 3_556
C22 O1 1.382(4) .
C22 H22A 0.9800 .
C22 H22B 0.9800 .
C22 H22C 0.9800 .
N1 Zn1 2.248(2) .
N2 Zn1 2.054(2) .
N3 Zn1 2.285(3) .
N4 Zn1 2.066(2) .
Zn1 O2 2.099(2) .
Zn1 O2 2.105(2) 3_556
Zn1 Zn1 3.1241(8) 3_556
Cl1 O4 1.426(3) .
Cl1 O6 1.434(2) .
Cl1 O5 1.439(3) .
Cl1 O3 1.439(3) .
O2 Zn1 2.105(2) 3_556

loop_
_geom_torsion_atom_site_label_1
_geom_torsion_atom_site_label_2
_geom_torsion_atom_site_label_3
_geom_torsion_atom_site_label_4
_geom_torsion
_geom_torsion_site_symmetry_1
_geom_torsion_site_symmetry_4
N1 C1 C2 C3 -0.1(5) . .
C1 C2 C3 C4 -1.6(5) . .
C2 C3 C4 C5 1.6(5) . .
C3 C4 C5 N1 0.1(5) . .
C3 C4 C5 C6 179.1(3) . .
N1 C5 C6 N2 -4.2(4) . .
C4 C5 C6 N2 176.7(3) . .
N1 C5 C6 C7 175.0(3) . .
C4 C5 C6 C7 -4.1(5) . .
N2 C6 C7 C8 2.2(4) . .
C5 C6 C7 C8 -177.0(3) . .
C6 C7 C8 C9 -2.1(5) . .
C7 C8 C9 C10 0.0(5) . .
C8 C9 C10 N2 2.2(4) . .
C8 C9 C10 C11 -175.9(3) . .
N2 C10 C11 O2 12.2(3) . .
C9 C10 C11 O2 -169.6(3) . .
N2 C10 C11 C21 -109.9(3) . 3_556
C9 C10 C11 C21 68.3(3) . 3_556
N3 C12 C13 C14 -1.8(5) . .
C12 C13 C14 C15 2.4(4) . .
C13 C14 C15 C16 -0.4(5) . .
C14 C15 C16 N3 -2.4(4) . .
C14 C15 C16 C17 175.2(3) . .
N3 C16 C17 N4 -15.9(4) . .
C15 C16 C17 N4 166.4(3) . .
N3 C16 C17 C18 158.4(3) . .
C15 C16 C17 C18 -19.3(4) . .
N4 C17 C18 C19 2.1(4) . .
C16 C17 C18 C19 -171.9(3) . .
C17 C18 C19 C20 -2.2(5) . .
C18 C19 C20 C21 0.4(5) . .
C19 C20 C21 N4 1.7(4) . .
C19 C20 C21 C11 179.9(3) . 3_556
C2 C1 N1 C5 1.7(5) . .
C2 C1 N1 Zn1 -173.6(3) . .
C4 C5 N1 C1 -1.7(4) . .
C6 C5 N1 C1 179.2(3) . .
C4 C5 N1 Zn1 174.2(2) . .
C6 C5 N1 Zn1 -4.9(3) . .
C9 C10 N2 C6 -2.2(4) . .
C11 C10 N2 C6 176.1(2) . .
C9 C10 N2 Zn1 164.8(2) . .
C11 C10 N2 Zn1 -17.0(3) . .
C7 C6 N2 C10 0.0(4) . .
C5 C6 N2 C10 179.2(2) . .
C7 C6 N2 Zn1 -166.7(2) . .
C5 C6 N2 Zn1 12.6(3) . .
C13 C12 N3 C16 -0.8(4) . .
C13 C12 N3 Zn1 178.4(2) . .
C15 C16 N3 C12 3.0(4) . .
C17 C16 N3 C12 -174.8(2) . .
C15 C16 N3 Zn1 -176.4(2) . .
C17 C16 N3 Zn1 5.9(3) . .
C20 C21 N4 C17 -1.9(4) . .
C11 C21 N4 C17 179.7(2) 3_556 .
C20 C21 N4 Zn1 154.4(2) . .
C11 C21 N4 Zn1 -24.0(3) 3_556 .
C18 C17 N4 C21 -0.1(4) . .
C16 C17 N4 C21 174.4(2) . .
C18 C17 N4 Zn1 -155.2(2) . .
C16 C17 N4 Zn1 19.2(3) . .
C10 N2 Zn1 N4 -131.8(3) . .
C6 N2 Zn1 N4 35.3(4) . .
C10 N2 Zn1 O2 12.2(2) . .
C6 N2 Zn1 O2 179.3(2) . .
C10 N2 Zn1 O2 89.3(2) . 3_556
C6 N2 Zn1 O2 -103.6(2) . 3_556
C10 N2 Zn1 N1 -178.6(2) . .
C6 N2 Zn1 N1 -11.5(2) . .
C10 N2 Zn1 N3 -91.4(2) . .
C6 N2 Zn1 N3 75.7(2) . .
C10 N2 Zn1 Zn1 49.0(2) . 3_556
C6 N2 Zn1 Zn1 -143.90(19) . 3_556
C21 N4 Zn1 N2 -126.4(3) . .
C17 N4 Zn1 N2 30.2(4) . .
C21 N4 Zn1 O2 93.5(2) . .
C17 N4 Zn1 O2 -109.9(2) . .
C21 N4 Zn1 O2 16.36(18) . 3_556
C17 N4 Zn1 O2 173.0(2) . 3_556
C21 N4 Zn1 N1 -81.6(2) . .
C17 N4 Zn1 N1 75.0(2) . .
C21 N4 Zn1 N3 -168.6(2) . .
C17 N4 Zn1 N3 -12.0(2) . .
C21 N4 Zn1 Zn1 52.82(19) . 3_556
C17 N4 Zn1 Zn1 -150.58(19) . 3_556
C1 N1 Zn1 N2 -176.0(3) . .
C5 N1 Zn1 N2 8.42(19) . .
C1 N1 Zn1 N4 17.0(3) . .
C5 N1 Zn1 N4 -158.6(2) . .
C1 N1 Zn1 O2 -154.1(2) . .
C5 N1 Zn1 O2 30.4(3) . .
C1 N1 Zn1 O2 -61.6(3) . 3_556
C5 N1 Zn1 O2 122.8(2) . 3_556
C1 N1 Zn1 N3 91.5(3) . .
C5 N1 Zn1 N3 -84.1(2) . .
C1 N1 Zn1 Zn1 -88.3(3) . 3_556
C5 N1 Zn1 Zn1 96.1(2) . 3_556
C12 N3 Zn1 N2 15.3(2) . .
C16 N3 Zn1 N2 -165.43(19) . .
C12 N3 Zn1 N4 -176.7(3) . .
C16 N3 Zn1 N4 2.59(18) . .
C12 N3 Zn1 O2 -62.4(2) . .
C16 N3 Zn1 O2 116.80(19) . .
C12 N3 Zn1 O2 -166.1(2) . 3_556
C16 N3 Zn1 O2 13.2(3) . 3_556
C12 N3 Zn1 N1 90.3(2) . .
C16 N3 Zn1 N1 -90.5(2) . .
C12 N3 Zn1 Zn1 -89.9(3) . 3_556
C16 N3 Zn1 Zn1 89.3(2) . 3_556
C21 C11 O2 Zn1 117.0(2) 3_556 .
C10 C11 O2 Zn1 -2.2(3) . .
C21 C11 O2 Zn1 5.1(3) 3_556 3_556
C10 C11 O2 Zn1 -114.1(2) . 3_556
N2 Zn1 O2 C11 -4.66(19) . .
N4 Zn1 O2 C11 163.63(19) . .
O2 Zn1 O2 C11 -122.5(2) 3_556 .
N1 Zn1 O2 C11 -26.4(3) . .
N3 Zn1 O2 C11 84.2(2) . .
Zn1 Zn1 O2 C11 -122.5(2) 3_556 .
N2 Zn1 O2 Zn1 117.88(9) . 3_556
N4 Zn1 O2 Zn1 -73.83(11) . 3_556
O2 Zn1 O2 Zn1 0.0 3_556 3_556
N1 Zn1 O2 Zn1 96.19(17) . 3_556
N3 Zn1 O2 Zn1 -153.23(8) . 3_556

loop_
_platon_squeeze_void_nr
_platon_squeeze_void_average_x
_platon_squeeze_void_average_y
_platon_squeeze_void_average_z
_platon_squeeze_void_volume
_platon_squeeze_void_count_electrons
1 0.000 0.500 0.500 10.6 1.5
2 0.221 0.559 0.136 58.8 -3.5
3 0.279 0.059 0.364 57.7 -3.3
4 0.500 0.000 0.000 10.6 1.5
5 0.725 -0.059 0.638 57.9 -3.4
6 0.775 0.441 0.862 56.8 -3.2
